data_2011687
loop_
_publ_author_name
'Bould, Jonathan'
'Kennedy, John D.'
'Thornton-Pett, Mark'
'Barton, Lawrence'
'Rath, Nigam P.'

_publ_section_title
;
 Two iridanonaborane compounds
;
_journal_issue 1
_journal_name_full 'Acta Crystallographica Section C'
_journal_page_first 49
_journal_page_last 51
_journal_paper_doi 10.1107/S0108270100015213
_journal_volume 57
_journal_year 2001
_chemical_formula_iupac '[Ir (B8 H10 Cl) (C3 H9 P)2 (C O)]'
_chemical_formula_moiety 'C7 H28 B8 Cl Ir O P2'
_chemical_formula_sum 'C7 H28 B8 Cl Ir O P2'
_chemical_formula_weight 504.36
_chemical_name_systematic
;
2,5:6,9:8,9-tri-\mH-2-carbonyl-4-chloro-2-bis(trimethylphosphine)-2-irido-
nido-nonaborane(11)
;
_space_group_IT_number 14
_symmetry_cell_setting monoclinic
_symmetry_space_group_name_Hall '-P 2yn'
_symmetry_space_group_name_H-M 'P 1 21/n 1'
_audit_creation_method SHELXL97
_cell_angle_alpha 90
_cell_angle_beta 94.7020(10)
_cell_angle_gamma 90
_cell_formula_units_Z 4
_cell_length_a 9.26550(10)
_cell_length_b 12.17840(10)
_cell_length_c 16.86680(10)
_cell_measurement_reflns_used 8192
_cell_measurement_temperature 223(2)
_cell_measurement_theta_max 27
_cell_measurement_theta_min 2
_cell_volume 1896.83(3)
_computing_cell_refinement SMART
_computing_data_collection 'SMART (Bruker, 1997)'
_computing_data_reduction 'SAINT (Bruker, 1997)'
_computing_molecular_graphics 'SHELXTL (Sheldrick, 1998)'
_computing_publication_material 'local program'
_computing_structure_refinement 'SHELXL97 (Sheldrick, 1997)'
_computing_structure_solution 'SHELXS97 (Sheldrick, 1990)'
_diffrn_ambient_temperature 223(2)
_diffrn_measured_fraction_theta_full 1.000
_diffrn_measured_fraction_theta_max 1.000
_diffrn_measurement_device_type 'Nonius KappaCCD? area-detector'
_diffrn_measurement_method '\f and \w scans'
_diffrn_radiation_monochromator graphite
_diffrn_radiation_source 'normal-focus sealed tube'
_diffrn_radiation_type MoK\a
_diffrn_radiation_wavelength .71073
_diffrn_reflns_av_R_equivalents .038
_diffrn_reflns_av_sigmaI/netI .016
_diffrn_reflns_limit_h_max 11
_diffrn_reflns_limit_h_min -11
_diffrn_reflns_limit_k_max 15
_diffrn_reflns_limit_k_min -15
_diffrn_reflns_limit_l_max 21
_diffrn_reflns_limit_l_min -21
_diffrn_reflns_number 55769
_diffrn_reflns_theta_full 27.00
_diffrn_reflns_theta_max 27.00
_diffrn_reflns_theta_min 2.06
_diffrn_standards_decay_% 0
_exptl_absorpt_coefficient_mu 7.335
_exptl_absorpt_correction_T_max .528
_exptl_absorpt_correction_T_min .283
_exptl_absorpt_correction_type empirical
_exptl_absorpt_process_details '(SADABS; Blessing, 1995)'
_exptl_crystal_colour yellow
_exptl_crystal_density_diffrn 1.766
_exptl_crystal_density_meas ?
_exptl_crystal_density_method 'not measured'
_exptl_crystal_description rectangular
_exptl_crystal_F_000 968
_exptl_crystal_size_max .23
_exptl_crystal_size_mid .22
_exptl_crystal_size_min .10
_refine_diff_density_max 1.00
_refine_diff_density_min -.51
_refine_ls_extinction_method none
_refine_ls_goodness_of_fit_ref 1.167
_refine_ls_hydrogen_treatment mixed
_refine_ls_matrix_type full
_refine_ls_number_parameters 221
_refine_ls_number_reflns 4150
_refine_ls_number_restraints 0
_refine_ls_restrained_S_all 1.167
_refine_ls_R_factor_all .021
_refine_ls_R_factor_gt .017
_refine_ls_shift/su_max .001
_refine_ls_shift/su_mean .000
_refine_ls_structure_factor_coef Fsqd
_refine_ls_weighting_details 'calc w = 1/[\s^2^(Fo^2^)+(0.012P)^2^+2.6P] where P=(Fo^2^+2Fc^2^)/3'
_refine_ls_weighting_scheme calc
_refine_ls_wR_factor_ref .041
_reflns_number_gt 3824
_reflns_number_total 4150
_reflns_threshold_expression I>2\s(I)
_cod_data_source_file br1295.cif
_cod_data_source_block II
_cod_depositor_comments
;
The following automatic conversions were performed:
'_symmetry_cell_setting' value 'Monoclinic' changed to 'monoclinic'
according to '/home/saulius/struct/CIF-dictionaries/cif_core.dic'
dictionary named 'cif_core.dic' version 2.4.1 from 2010-06-29.

Automatic conversion script
Id: cif_fix_enum 1527 2010-12-29 10:47:43Z saulius 

The following automatic conversions were performed:

'_symmetry_cell_setting' value 'Monoclinic' changed to 'monoclinic'
according to /home/saulius/struct/CIF-dictionaries/cif_core.dic
dictionary named 'cif_core.dic' version 2.4.1 from 2010-06-29.

Automatic conversion script
Id: cif_fix_values 1715 2011-07-08 13:25:40Z adriana 

The following automatic conversions were performed:

'_exptl_crystal_density_meas' value 'no' was changed to '?' - the
value is perceived as not measured.

Automatic conversion script
Id: cif_fix_values 3008 2015-01-20 13:52:24Z robertas 
;
_cod_original_sg_symbol_H-M 'P 21/n'
_cod_database_code 2011687
_cod_database_fobs_code 2011687

loop_
_symmetry_equiv_pos_as_xyz
'x, y, z'
'-x+1/2, y+1/2, -z+1/2'
'-x, -y, -z'
'x-1/2, -y-1/2, z-1/2'

loop_
_atom_site_label
_atom_site_fract_x
_atom_site_fract_y
_atom_site_fract_z
_atom_site_U_iso_or_equiv
_atom_site_adp_type
_atom_site_calc_flag
_atom_site_refinement_flags
_atom_site_occupancy
_atom_site_disorder_assembly
_atom_site_disorder_group
_atom_site_type_symbol
Ir2 -.491487(11) .265072(8) -.314885(6) .02152(4) Uani d . 1 . . Ir
Cl1 -.65539(9) -.03900(7) -.15775(6) .0440(2) Uani d . 1 . . Cl
P1 -.58407(10) .23739(7) -.44779(5) .03146(17) Uani d . 1 . . P
P2 -.25027(9) .25232(6) -.34079(5) .02895(16) Uani d . 1 . . P
O1 -.4718(3) .51658(19) -.32160(15) .0464(6) Uani d . 1 . . O
B1 -.5458(4) .0977(3) -.2880(2) .0271(7) Uani d . 1 . . B
B3 -.4297(4) .1506(3) -.2098(2) .0295(7) Uani d . 1 . . B
B4 -.6024(4) .0947(3) -.1944(2) .0290(7) Uani d . 1 . . B
B5 -.7063(4) .1694(3) -.2678(2) .0280(7) Uani d . 1 . . B
B6 -.4431(4) .2941(3) -.1792(2) .0318(7) Uani d . 1 . . B
B7 -.5249(4) .1907(3) -.1227(2) .0357(8) Uani d . 1 . . B
B8 -.7127(4) .2036(3) -.1618(2) .0337(8) Uani d . 1 . . B
B9 -.6026(5) .3170(4) -.1258(2) .0403(9) Uani d . 1 . . B
C1 -.4794(3) .4230(3) -.32131(17) .0295(6) Uani d . 1 . . C
C2 -.4818(5) .1528(3) -.5118(2) .0518(10) Uani d . 1 . . C
H2A -.3827 .1790 -.5100 .078 Uiso calc R 1 . . H
H2B -.5254 .1571 -.5660 .078 Uiso calc R 1 . . H
H2C -.4826 .0772 -.4938 .078 Uiso calc R 1 . . H
C3 -.6099(4) .3625(3) -.5052(2) .0471(9) Uani d . 1 . . C
H3A -.5199 .4035 -.5026 .071 Uiso calc R 1 . . H
H3B -.6845 .4067 -.4837 .071 Uiso calc R 1 . . H
H3C -.6391 .3443 -.5602 .071 Uiso calc R 1 . . H
C4 -.7615(4) .1749(4) -.4605(2) .0578(11) Uani d . 1 . . C
H4A -.7605 .1059 -.4318 .087 Uiso calc R 1 . . H
H4B -.7871 .1615 -.5166 .087 Uiso calc R 1 . . H
H4C -.8322 .2238 -.4400 .087 Uiso calc R 1 . . H
C5 -.1220(3) .2922(3) -.2591(2) .0405(8) Uani d . 1 . . C
H5A -.1394 .2495 -.2123 .061 Uiso calc R 1 . . H
H5B -.1337 .3697 -.2478 .061 Uiso calc R 1 . . H
H5C -.0243 .2788 -.2734 .061 Uiso calc R 1 . . H
C6 -.1981(4) .3410(3) -.4203(2) .0419(8) Uani d . 1 . . C
H6A -.2605 .3268 -.4683 .063 Uiso calc R 1 . . H
H6B -.0983 .3262 -.4303 .063 Uiso calc R 1 . . H
H6C -.2077 .4172 -.4048 .063 Uiso calc R 1 . . H
C7 -.1878(4) .1161(3) -.3663(2) .0457(9) Uani d . 1 . . C
H7A -.2504 .0869 -.4103 .069 Uiso calc R 1 . . H
H7B -.1904 .0680 -.3206 .069 Uiso calc R 1 . . H
H7C -.0894 .1208 -.3817 .069 Uiso calc R 1 . . H
H1 -.544(3) .016(3) -.3286(18) .030(8) Uiso d . 1 . . H
H3 -.314(3) .107(2) -.1950(17) .021(7) Uiso d . 1 . . H
H5 -.807(4) .150(3) -.301(2) .038(9) Uiso d . 1 . . H
H6 -.345(4) .339(3) -.157(2) .044(10) Uiso d . 1 . . H
H7 -.472(4) .132(3) -.056(2) .051(11) Uiso d . 1 . . H
H8 -.802(4) .180(3) -.130(2) .045(10) Uiso d . 1 . . H
H9 -.612(3) .375(3) -.0736(19) .037(9) Uiso d . 1 . . H
H25 -.658(4) .270(3) -.284(2) .052(11) Uiso d . 1 . . H
H69 -.551(4) .370(3) -.178(2) .048(10) Uiso d . 1 . . H
H89 -.717(4) .298(3) -.169(2) .053(11) Uiso d . 1 . . H

loop_
_atom_site_aniso_label
_atom_site_aniso_U_11
_atom_site_aniso_U_22
_atom_site_aniso_U_33
_atom_site_aniso_U_12
_atom_site_aniso_U_13
_atom_site_aniso_U_23
Ir2 .02085(6) .02513(6) .01844(6) -.00061(4) .00067(4) .00186(4)
Cl1 .0382(4) .0392(4) .0558(5) -.0032(3) .0117(4) .0163(4)
P1 .0385(5) .0338(4) .0211(4) -.0058(3) -.0034(3) .0030(3)
P2 .0247(4) .0358(4) .0270(4) -.0004(3) .0059(3) .0031(3)
O1 .0509(15) .0294(13) .0586(17) -.0043(10) .0018(13) .0016(11)
B1 .0283(17) .0263(16) .0267(16) .0012(13) .0032(13) .0040(13)
B3 .0264(17) .0361(18) .0260(17) -.0020(14) .0025(13) .0096(13)
B4 .0247(16) .0319(17) .0305(18) -.0006(13) .0043(14) .0082(13)
B5 .0221(16) .0310(17) .0307(17) -.0015(13) .0020(13) .0042(13)
B6 .0322(18) .044(2) .0193(16) -.0062(15) .0020(13) -.0020(14)
B7 .0323(19) .049(2) .0265(17) -.0080(16) .0050(14) .0043(15)
B8 .0293(18) .041(2) .0326(18) -.0006(15) .0096(15) -.0004(15)
B9 .046(2) .048(2) .0286(19) -.0086(18) .0122(17) -.0078(16)
C1 .0275(15) .0355(17) .0254(15) -.0014(12) .0009(12) .0010(12)
C2 .073(3) .044(2) .038(2) -.0006(19) .0047(19) -.0129(16)
C3 .065(3) .044(2) .0303(18) .0024(18) -.0043(17) .0101(15)
C4 .054(2) .083(3) .0339(19) -.026(2) -.0151(17) .0094(19)
C5 .0240(16) .056(2) .0410(19) -.0087(14) .0008(14) .0047(16)
C6 .0390(19) .054(2) .0337(18) -.0065(16) .0119(15) .0083(15)
C7 .039(2) .047(2) .052(2) .0126(16) .0110(17) -.0006(17)

loop_
_atom_type_symbol
_atom_type_description
_atom_type_scat_dispersion_real
_atom_type_scat_dispersion_imag
_atom_type_scat_source
C C .0033 .0016 'International Tables Vol C Tables 4.2.6.8 and 6.1.1.4'
H H .0000 .0000 'International Tables Vol C Tables 4.2.6.8 and 6.1.1.4'
B B .0013 .0007 'International Tables Vol C Tables 4.2.6.8 and 6.1.1.4'
O O .0106 .0060 'International Tables Vol C Tables 4.2.6.8 and 6.1.1.4'
P P .1023 .0942 'International Tables Vol C Tables 4.2.6.8 and 6.1.1.4'
Cl Cl .1484 .1585 'International Tables Vol C Tables 4.2.6.8 and 6.1.1.4'
Ir Ir -1.4442 7.9887 'International Tables Vol C Tables 4.2.6.8 and 6.1.1.4'

loop_
_geom_angle_atom_site_label_1
_geom_angle_atom_site_label_2
_geom_angle_atom_site_label_3
_geom_angle
_geom_angle_publ_flag
C1 Ir2 B1 165.75(13) y
C1 Ir2 B3 129.64(13) y
B1 Ir2 B3 46.39(13) y
C1 Ir2 P2 89.72(9) y
B1 Ir2 P2 102.81(9) y
B3 Ir2 P2 85.48(9) y
C1 Ir2 B6 84.04(13) y
B1 Ir2 B6 88.10(13) y
B3 Ir2 B6 46.72(13) y
P2 Ir2 B6 94.85(9) y
C1 Ir2 P1 96.16(9) y
B1 Ir2 P1 89.51(9) y
B3 Ir2 P1 134.20(9) y
P2 Ir2 P1 95.31(3) y
B6 Ir2 P1 169.84(9) y
C1 Ir2 B5 122.37(12) y
B1 Ir2 B5 44.33(12) y
B3 Ir2 B5 67.93(11) y
P2 Ir2 B5 146.78(8) y
B6 Ir2 B5 81.49(12) y
P1 Ir2 B5 89.90(8) y
C1 Ir2 H25 92.3(12) ?
B1 Ir2 H25 74.5(12) ?
B3 Ir2 H25 87.9(13) ?
P2 Ir2 H25 172.8(14) ?
B6 Ir2 H25 78.5(14) ?
P1 Ir2 H25 91.3(14) ?
B5 Ir2 H25 30.2(12) ?
C4 P1 C3 102.20(19) ?
C4 P1 C2 101.8(2) ?
C3 P1 C2 102.21(19) ?
C4 P1 Ir2 115.44(13) ?
C3 P1 Ir2 114.21(12) ?
C2 P1 Ir2 118.68(14) ?
C5 P2 C6 101.81(16) ?
C5 P2 C7 102.90(18) ?
C6 P2 C7 104.93(17) ?
C5 P2 Ir2 114.93(12) ?
C6 P2 Ir2 114.72(12) ?
C7 P2 Ir2 115.84(13) ?
B4 B1 B3 61.8(2) ?
B4 B1 B5 60.54(19) ?
B3 B1 B5 98.4(2) ?
B4 B1 Ir2 108.0(2) ?
B3 B1 Ir2 70.85(16) ?
B5 B1 Ir2 77.87(16) ?
B4 B1 H1 121.7(15) ?
B3 B1 H1 133.6(15) ?
B5 B1 H1 124.4(15) ?
Ir2 B1 H1 130.3(15) ?
B1 B3 B4 57.70(19) ?
B1 B3 B6 120.7(2) ?
B4 B3 B6 104.0(2) ?
B1 B3 B7 113.1(2) ?
B4 B3 B7 59.2(2) ?
B6 B3 B7 58.2(2) ?
B1 B3 Ir2 62.77(15) ?
B4 B3 Ir2 100.08(18) ?
B6 B3 Ir2 67.57(15) ?
B7 B3 Ir2 110.5(2) ?
B1 B3 H3 118.2(14) ?
B4 B3 H3 126.6(14) ?
B6 B3 H3 116.4(14) ?
B7 B3 H3 115.4(14) ?
Ir2 B3 H3 126.3(14) ?
B1 B4 B5 61.9(2) ?
B1 B4 B3 60.5(2) ?
B5 B4 B3 98.4(2) ?
B1 B4 B8 119.7(2) ?
B5 B4 B8 62.5(2) ?
B3 B4 B8 107.8(2) ?
B1 B4 B7 118.4(2) ?
B5 B4 B7 107.7(2) ?
B3 B4 B7 62.1(2) ?
B8 B4 B7 61.0(2) ?
B1 B4 Cl1 116.4(2) ?
B5 B4 Cl1 123.6(2) ?
B3 B4 Cl1 131.5(2) ?
B8 B4 Cl1 112.4(2) ?
B7 B4 Cl1 117.3(2) ?
B4 B5 B1 57.60(19) ?
B4 B5 B8 59.5(2) ?
B1 B5 B8 113.0(2) ?
B4 B5 Ir2 93.49(18) ?
B1 B5 Ir2 57.80(14) ?
B8 B5 Ir2 107.08(19) ?
B4 B5 H5 130.8(18) ?
B1 B5 H5 119.3(18) ?
B8 B5 H5 117.6(18) ?
Ir2 B5 H5 128.2(18) ?
B4 B5 H25 116.7(17) ?
B1 B5 H25 96.5(17) ?
B8 B5 H25 92.0(17) ?
Ir2 B5 H25 38.7(17) ?
H5 B5 H25 112(3) ?
B7 B6 B9 56.3(2) ?
B7 B6 B3 61.2(2) ?
B9 B6 B3 111.3(3) ?
B7 B6 Ir2 111.2(2) ?
B9 B6 Ir2 114.4(2) ?
B3 B6 Ir2 65.71(15) ?
B7 B6 H6 122.7(19) ?
B9 B6 H6 115.7(19) ?
B3 B6 H6 120.0(19) ?
Ir2 B6 H6 120.3(18) ?
B7 B6 H69 97.6(16) ?
B9 B6 H69 42.7(16) ?
B3 B6 H69 136.1(16) ?
Ir2 B6 H69 91.8(15) ?
H6 B6 H69 104(2) ?
B9 B7 B6 62.7(2) ?
B9 B7 B4 115.2(3) ?
B6 B7 B4 105.4(2) ?
B9 B7 B8 61.3(2) ?
B6 B7 B8 100.5(3) ?
B4 B7 B8 59.5(2) ?
B9 B7 B3 116.5(3) ?
B6 B7 B3 60.6(2) ?
B4 B7 B3 58.64(19) ?
B8 B7 B3 104.0(2) ?
B9 B7 H7 127.4(15) ?
B6 B7 H7 131.0(15) ?
B4 B7 H7 108.2(15) ?
B8 B7 H7 127.2(15) ?
B3 B7 H7 110.7(15) ?
B4 B8 B9 110.6(3) ?
B4 B8 B7 59.5(2) ?
B9 B8 B7 56.1(2) ?
B4 B8 B5 57.93(19) ?
B9 B8 B5 116.1(3) ?
B7 B8 B5 103.1(2) ?
B4 B8 H8 116(2) ?
B9 B8 H8 119(2) ?
B7 B8 H8 123.6(19) ?
B5 B8 H8 121.2(19) ?
B4 B8 H89 135.8(19) ?
B9 B8 H89 44.3(19) ?
B7 B8 H89 98(2) ?
B5 B8 H89 96.9(19) ?
H8 B8 H89 108(3) ?
B7 B9 B8 62.6(2) ?
B7 B9 B6 61.0(2) ?
B8 B9 B6 100.3(3) ?
B7 B9 H9 126.6(17) ?
B8 B9 H9 131.2(17) ?
B6 B9 H9 126.8(17) ?
B7 B9 H69 108.2(18) ?
B8 B9 H69 114.1(17) ?
B6 B9 H69 48.7(17) ?
H9 B9 H69 107(2) ?
B7 B9 H89 100.6(19) ?
B8 B9 H89 39.9(18) ?
B6 B9 H89 111.2(18) ?
H9 B9 H89 117(2) ?
H69 B9 H89 92(2) ?
O1 C1 Ir2 177.0(3) y
P1 C2 H2A 109.5 ?
P1 C2 H2B 109.5 ?
H2A C2 H2B 109.5 ?
P1 C2 H2C 109.5 ?
H2A C2 H2C 109.5 ?
H2B C2 H2C 109.5 ?
P1 C3 H3A 109.5 ?
P1 C3 H3B 109.5 ?
H3A C3 H3B 109.5 ?
P1 C3 H3C 109.5 ?
H3A C3 H3C 109.5 ?
H3B C3 H3C 109.5 ?
P1 C4 H4A 109.5 ?
P1 C4 H4B 109.5 ?
H4A C4 H4B 109.5 ?
P1 C4 H4C 109.5 ?
H4A C4 H4C 109.5 ?
H4B C4 H4C 109.5 ?
P2 C5 H5A 109.5 ?
P2 C5 H5B 109.5 ?
H5A C5 H5B 109.5 ?
P2 C5 H5C 109.5 ?
H5A C5 H5C 109.5 ?
H5B C5 H5C 109.5 ?
P2 C6 H6A 109.5 ?
P2 C6 H6B 109.5 ?
H6A C6 H6B 109.5 ?
P2 C6 H6C 109.5 ?
H6A C6 H6C 109.5 ?
H6B C6 H6C 109.5 ?
P2 C7 H7A 109.5 ?
P2 C7 H7B 109.5 ?
H7A C7 H7B 109.5 ?
P2 C7 H7C 109.5 ?
H7A C7 H7C 109.5 ?
H7B C7 H7C 109.5 ?

loop_
_geom_bond_atom_site_label_1
_geom_bond_atom_site_label_2
_geom_bond_site_symmetry_2
_geom_bond_distance
_geom_bond_publ_flag
Ir2 C1 . 1.930(3) y
Ir2 B1 . 2.156(3) y
Ir2 B3 . 2.291(3) y
Ir2 P2 . 2.3174(8) y
Ir2 B6 . 2.323(3) y
Ir2 P1 . 2.3578(8) y
Ir2 B5 . 2.491(3) y
Ir2 H25 . 1.67(4) ?
Cl1 B4 . 1.823(3) y
P1 C4 . 1.809(4) ?
P1 C3 . 1.811(3) ?
P1 C2 . 1.815(4) ?
P2 C5 . 1.810(3) ?
P2 C6 . 1.818(3) ?
P2 C7 . 1.820(4) ?
O1 C1 . 1.142(4) y
B1 B4 . 1.705(5) n
B1 B3 . 1.756(5) n
B1 B5 . 1.781(5) n
B1 H1 . 1.21(3) ?
B3 B4 . 1.777(5) n
B3 B6 . 1.830(5) n
B3 B7 . 1.840(5) n
B3 H3 . 1.21(3) ?
B4 B5 . 1.758(5) n
B4 B8 . 1.788(5) n
B4 B7 . 1.789(5) n
B5 B8 . 1.841(5) n
B5 H5 . 1.08(3) ?
B5 H25 . 1.34(4) ?
B6 B7 . 1.785(5) n
B6 B9 . 1.814(5) n
B6 H6 . 1.10(4) ?
B6 H69 . 1.36(4) ?
B7 B9 . 1.697(6) n
B7 B8 . 1.816(5) n
B7 H7 . 1.39(4) ?
B8 B9 . 1.793(6) n
B8 H8 . 1.07(4) ?
B8 H89 . 1.16(4) ?
B9 H9 . 1.14(3) ?
B9 H69 . 1.23(4) ?
B9 H89 . 1.26(4) ?
C2 H2A . .9700 ?
C2 H2B . .9700 ?
C2 H2C . .9700 ?
C3 H3A . .9700 ?
C3 H3B . .9700 ?
C3 H3C . .9700 ?
C4 H4A . .9700 ?
C4 H4B . .9700 ?
C4 H4C . .9700 ?
C5 H5A . .9700 ?
C5 H5B . .9700 ?
C5 H5C . .9700 ?
C6 H6A . .9700 ?
C6 H6B . .9700 ?
C6 H6C . .9700 ?
C7 H7A . .9700 ?
C7 H7B . .9700 ?
C7 H7C . .9700 ?
